data_8103749
loop_
_publ_author_name
'Friese, K.'
'Hoennerscheid, A.'
'Jansen, M.'

_publ_section_title
;
 Crystal structure determination of systematically intergrown compounds:
 Li5 (O H)2 Br3 and Li2 (O H) Br
;
_journal_name_full 'Zeitschrift fuer Kristallographie (149,1979-)'
_journal_page_first 536
_journal_page_last 541
_journal_volume 218
_journal_year 2003
_chemical_formula_sum 'Br3 H2 Li5 O2'
_chemical_name_systematic 'Li5 (O H)2 Br3'
_space_group_IT_number 119
_symmetry_space_group_name_Hall 'I -4 -2'
_symmetry_space_group_name_H-M 'I -4 m 2'
_cell_angle_alpha 90
_cell_angle_beta 90
_cell_angle_gamma 90
_cell_formula_units_Z 2
_cell_length_a 4.02335
_cell_length_b 4.02335
_cell_length_c 21.5638
_cell_volume 349.061
_citation_journal_id_ASTM ZEKRDZ
_cod_data_source_file Friese_ZEKRDZ_2003_1778.cif
_cod_data_source_block H2Br3Li5O2
_cod_original_cell_volume 349.0606
_cod_original_formula_sum 'H2 Br3 Li5 O2'
_cod_database_code 8103749

loop_
_symmetry_equiv_pos_as_xyz
x,y,z
y,-x,-z
-x,-y,z
-y,x,-z
-x,y,z
y,x,-z
x,-y,z
-y,-x,-z
x+1/2,y+1/2,z+1/2
y+1/2,-x+1/2,-z+1/2
-x+1/2,-y+1/2,z+1/2
-y+1/2,x+1/2,-z+1/2
-x+1/2,y+1/2,z+1/2
y+1/2,x+1/2,-z+1/2
x+1/2,-y+1/2,z+1/2
-y+1/2,-x+1/2,-z+1/2

loop_
_atom_site_label
_atom_site_type_symbol
_atom_site_fract_x
_atom_site_fract_y
_atom_site_fract_z
_atom_site_occupancy
_atom_site_U_iso_or_equiv
Li3 Li+1 0 0.5 0.41 1 0.0
O1 O-2 0 0 0.4036 1 0.0
Li1 Li+1 0 0 0.5 1 0.0
Li2 Li+1 0 0 0.3139 1 0.0
Br2 Br-1 0 0 0.81113 1 0.0
Br1 Br-1 0 0 0 1 0.0
